data_1539288
loop_
_publ_author_name
'Schubert, K.'
'Pfisterer, H.'

_publ_section_title
;
 Zur Kristallchemie der B-Metall-reichsten Phasen in in Legierungen von
 Uebergangsmetallen der Eisen- und Platintriaden mit Elementen der vierten
 Nebengruppe
;
_journal_name_full 'Zeitschrift fuer Metallkunde'
_journal_page_first 433
_journal_page_last 433
_journal_volume 41
_journal_year 1950
_chemical_formula_sum 'Pd0.875 Sn2'
_chemical_name_systematic 'Pd Sn2'
_space_group_IT_number 41
_symmetry_space_group_name_Hall 'A 2 -2ab'
_symmetry_space_group_name_H-M 'A b a 2'
_cell_angle_alpha 90
_cell_angle_beta 90
_cell_angle_gamma 90
_cell_formula_units_Z 8
_cell_length_a 6.491
_cell_length_b 6.491
_cell_length_c 12.179
_cell_volume 513.139
_citation_journal_id_ASTM ZEMTAE
_cod_data_source_file Schubert_ZEMTAE_1950_1418.cif
_cod_data_source_block Pd0.875Sn2
_cod_original_cell_volume 513.1388
_cod_database_code 1539288

loop_
_symmetry_equiv_pos_as_xyz
x,y,z
-x,-y,z
-x+1/2,y+1/2,z
x+1/2,-y+1/2,z
x,y+1/2,z+1/2
-x,-y+1/2,z+1/2
-x+1/2,y+1,z+1/2
x+1/2,-y+1,z+1/2

loop_
_atom_site_label
_atom_site_type_symbol
_atom_site_fract_x
_atom_site_fract_y
_atom_site_fract_z
_atom_site_occupancy
_atom_site_U_iso_or_equiv
Pd1 Pd 0 0 0.01 0.875 0.0
Sn1 Sn 0.342 0.158 0.12 1 0.0
Pd2 Pd 0 0 0.238 0.875 0.0
Sn2 Sn 0.25 0.25 0.875 1 0.0
